data_7102509
loop_
_publ_author_name
'Wang, Changsheng'
'Batsanov, Andrei S'
'Bryce, Martin R'

_publ_section_title
;
 Electrochromic tetrathiafulvalene derivatives functionalised with
 2,5-diaryl-1,3,4-oxadiazole chromophores.
;
_journal_issue 5
_journal_name_full 'Chemical communications (Cambridge, England)'
_journal_page_first 578
_journal_page_last 579
_journal_paper_doi 10.1039/b316243p
_journal_year 2004
_chemical_formula_moiety 'C46 H36 N4 O2 S4'
_chemical_formula_sum 'C46 H36 N4 O2 S4'
_chemical_formula_weight 805.03
_chemical_name_systematic
;
?
;
_space_group_IT_number 2
_symmetry_cell_setting triclinic
_symmetry_space_group_name_Hall '-P 1'
_symmetry_space_group_name_H-M 'P -1'
_atom_sites_solution_hydrogens geom
_atom_sites_solution_primary direct
_atom_sites_solution_secondary difmap
_audit_creation_method SHELXL-97
_cell_angle_alpha 105.133(6)
_cell_angle_beta 96.855(6)
_cell_angle_gamma 96.700(6)
_cell_formula_units_Z 2
_cell_length_a 6.2187(7)
_cell_length_b 13.8638(17)
_cell_length_c 23.908(3)
_cell_measurement_reflns_used 309
_cell_measurement_temperature 120(2)
_cell_measurement_theta_max 18.36
_cell_measurement_theta_min 10.10
_cell_volume 1951.9(4)
_computing_cell_refinement 'SMART version 5.625 (Bruker, 2001)'
_computing_data_collection 'SMART version 5.625 (Bruker, 2001)'
_computing_data_reduction 'SAINT version 6.28A (Bruker, 2002)'
_computing_molecular_graphics 'SHELXTL version 5.10 (Bruker, 1997)'
_computing_publication_material 'SHELXTL version 5.10 (Bruker, 1997)'
_computing_structure_refinement 'SHELXL-97 (Sheldrick, 1997)'
_computing_structure_solution 'SHELXS-97 (Sheldrick, 1990)'
_diffrn_ambient_temperature 120(2)
_diffrn_detector_area_resol_mean 8
_diffrn_measured_fraction_theta_full 0.996
_diffrn_measured_fraction_theta_max 0.996
_diffrn_measurement_device_type 'APEX CCD area detector'
_diffrn_measurement_method '\w scans'
_diffrn_radiation_monochromator graphite
_diffrn_radiation_source 'fine-focus sealed tube'
_diffrn_radiation_type MoK\a
_diffrn_radiation_wavelength 0.71073
_diffrn_reflns_av_R_equivalents 0.0970
_diffrn_reflns_av_sigmaI/netI 0.2272
_diffrn_reflns_limit_h_max 8
_diffrn_reflns_limit_h_min -8
_diffrn_reflns_limit_k_max 18
_diffrn_reflns_limit_k_min -18
_diffrn_reflns_limit_l_max 26
_diffrn_reflns_limit_l_min -31
_diffrn_reflns_number 18128
_diffrn_reflns_theta_full 27.50
_diffrn_reflns_theta_max 27.50
_diffrn_reflns_theta_min 2.66
_exptl_absorpt_coefficient_mu 0.289
_exptl_absorpt_correction_type none
_exptl_crystal_colour 'dark red'
_exptl_crystal_density_diffrn 1.370
_exptl_crystal_density_meas ?
_exptl_crystal_density_method .
_exptl_crystal_description plate
_exptl_crystal_F_000 840
_exptl_crystal_size_max 0.20
_exptl_crystal_size_mid 0.10
_exptl_crystal_size_min 0.02
_refine_diff_density_max 0.473
_refine_diff_density_min -0.328
_refine_diff_density_rms 0.068
_refine_ls_extinction_method none
_refine_ls_goodness_of_fit_ref 0.738
_refine_ls_hydrogen_treatment constr
_refine_ls_matrix_type full
_refine_ls_number_parameters 514
_refine_ls_number_reflns 8900
_refine_ls_number_restraints 30
_refine_ls_restrained_S_all 0.748
_refine_ls_R_factor_all 0.1611
_refine_ls_R_factor_gt 0.0539
_refine_ls_shift/su_max 0.001
_refine_ls_shift/su_mean 0.000
_refine_ls_structure_factor_coef Fsqd
_refine_ls_weighting_details 'calc w=1/[\s^2^(Fo^2^)+(0.0188P)^2^] where P=(Fo^2^+2Fc^2^)/3'
_refine_ls_weighting_scheme calc
_refine_ls_wR_factor_gt 0.0905
_refine_ls_wR_factor_ref 0.1112
_reflns_number_gt 3381
_reflns_number_total 8900
_reflns_threshold_expression I>2\s(I)
_cod_data_source_file b316243p.txt
_cod_data_source_block (5)
_cod_depositor_comments
;
The following automatic conversions were performed:
'_symmetry_cell_setting' value 'Triclinic' changed to 'triclinic'
according to '/home/saulius/struct/CIF-dictionaries/cif_core.dic'
dictionary named 'cif_core.dic' version 2.4.1 from 2010-06-29.

Automatic conversion script
Id: cif_fix_enum 1527 2010-12-29 10:47:43Z saulius 
;
_cod_original_sg_symbol_H-M P-1
_cod_database_code 7102509

loop_
_symmetry_equiv_pos_as_xyz
'x, y, z'
'-x, -y, -z'

loop_
_atom_site_label
_atom_site_type_symbol
_atom_site_fract_x
_atom_site_fract_y
_atom_site_fract_z
_atom_site_U_iso_or_equiv
_atom_site_adp_type
_atom_site_occupancy
_atom_site_symmetry_multiplicity
_atom_site_calc_flag
_atom_site_refinement_flags
_atom_site_disorder_assembly
_atom_site_disorder_group
S1 S 0.47014(16) 0.32313(7) 0.52460(4) 0.0359(3) Uani 1 1 d . . .
S2 S 0.90784(16) 0.26005(7) 0.53736(5) 0.0422(3) Uani 1 1 d . . .
S3 S 0.27349(15) 0.10025(7) 0.43578(4) 0.0347(3) Uani 1 1 d . . .
S4 S 0.71087(15) 0.03876(7) 0.45262(4) 0.0326(3) Uani 1 1 d . . .
O1 O 0.4450(4) 1.04294(16) 0.74011(10) 0.0278(6) Uani 1 1 d . . .
O2 O 0.6515(4) -0.68896(16) 0.22154(10) 0.0282(6) Uani 1 1 d . . .
N1 N 0.0922(4) 0.9813(2) 0.70739(13) 0.0325(8) Uani 1 1 d . . .
N2 N 0.1104(5) 1.0838(2) 0.74033(13) 0.0342(8) Uani 1 1 d . . .
N3 N 1.0084(5) -0.6395(2) 0.24380(16) 0.0550(11) Uani 1 1 d . . .
N4 N 0.9683(5) -0.7429(2) 0.21223(16) 0.0539(11) Uani 1 1 d . . .
C1 C 0.6291(5) 0.2260(3) 0.50559(15) 0.0294(9) Uani 1 1 d . . .
C2 C 0.6986(6) 0.4181(3) 0.55843(16) 0.0349(10) Uani 1 1 d . . .
C3 C 0.8949(6) 0.3884(3) 0.56417(17) 0.0407(11) Uani 1 1 d . . .
H3 H 1.0241 0.4352 0.5822 0.049 Uiso 1 1 d R . .
C4 C 0.5481(5) 0.1351(2) 0.46976(15) 0.0264(9) Uani 1 1 d . . .
C5 C 0.5014(5) -0.0478(2) 0.40169(15) 0.0268(9) Uani 1 1 d . . .
C6 C 0.3082(6) -0.0182(3) 0.39451(15) 0.0309(9) Uani 1 1 d . . .
H6 H 0.1899 -0.0613 0.3673 0.037 Uiso 1 1 d R . .
C7 C 0.6489(6) 0.5162(3) 0.58214(17) 0.0390(10) Uani 1 1 d . . .
C8 C 0.5825(6) 0.5934(3) 0.60371(17) 0.0356(10) Uani 1 1 d . . .
C9 C 0.5072(6) 0.6857(3) 0.63079(17) 0.0292(9) Uani 1 1 d . . .
C10 C 0.6490(6) 0.7617(3) 0.67370(17) 0.0348(10) Uani 1 1 d . . .
H10 H 0.7939 0.7515 0.6856 0.042 Uiso 1 1 d R . .
C11 C 0.5776(5) 0.8517(3) 0.69882(16) 0.0290(9) Uani 1 1 d . . .
H11 H 0.6755 0.9036 0.7277 0.035 Uiso 1 1 d R . .
C12 C 0.3669(5) 0.8669(2) 0.68248(15) 0.0252(9) Uani 1 1 d . . .
C13 C 0.2218(6) 0.7899(2) 0.64020(15) 0.0291(9) Uani 1 1 d . . .
H13 H 0.0757 0.7994 0.6290 0.035 Uiso 1 1 d R . .
C14 C 0.2913(6) 0.7005(3) 0.61469(16) 0.0333(10) Uani 1 1 d . . .
H14 H 0.1923 0.6485 0.5862 0.040 Uiso 1 1 d R . .
C15 C 0.2909(6) 0.9616(3) 0.70818(16) 0.0274(9) Uani 1 1 d . . .
C16 C 0.3179(6) 1.1157(2) 0.75814(15) 0.0264(9) Uani 1 1 d . . .
C17 C 0.4248(6) 1.2165(2) 0.79293(15) 0.0263(9) Uani 1 1 d . . .
C18 C 0.6410(6) 1.2500(2) 0.79300(15) 0.0309(9) Uani 1 1 d . . .
H18 H 0.7275 1.2062 0.7714 0.037 Uiso 1 1 d R . .
C19 C 0.7333(6) 1.3483(3) 0.82476(16) 0.0353(10) Uani 1 1 d . . .
H19 H 0.8835 1.3706 0.8245 0.042 Uiso 1 1 d R . .
C20 C 0.6137(6) 1.4147(2) 0.85683(15) 0.0291(9) Uani 1 1 d . A .
C21 C 0.3965(6) 1.3782(3) 0.85685(16) 0.0380(10) Uani 1 1 d . . .
H21 H 0.3093 1.4213 0.8786 0.046 Uiso 1 1 d R . .
C22 C 0.3019(6) 1.2809(3) 0.82493(17) 0.0368(10) Uani 1 1 d . . .
H22 H 0.1520 1.2583 0.8253 0.044 Uiso 1 1 d R . .
C23 C 0.7157(5) 1.5226(2) 0.89479(16) 0.0319(9) Uani 1 1 d D . .
C24A C 0.6175(10) 1.5998(4) 0.8730(3) 0.0405(15) Uani 0.60 1 d PD A 1
H241 H 0.6861 1.6670 0.8978 0.061 Uiso 0.60 1 d PR A 1
H242 H 0.4599 1.5910 0.8746 0.061 Uiso 0.60 1 d PR A 1
H243 H 0.6410 1.5932 0.8325 0.061 Uiso 0.60 1 d PR A 1
C25A C 0.9684(8) 1.5458(4) 0.9002(3) 0.0407(15) Uani 0.60 1 d PD A 1
H251 H 1.0357 1.4942 0.9142 0.061 Uiso 0.60 1 d PR A 1
H252 H 1.0216 1.6124 0.9280 0.061 Uiso 0.60 1 d PR A 1
H253 H 1.0076 1.5456 0.8617 0.061 Uiso 0.60 1 d PR A 1
C26A C 0.6765(10) 1.5325(4) 0.9598(2) 0.0400(14) Uani 0.60 1 d PD A 1
H261 H 0.7431 1.4811 0.9742 0.060 Uiso 0.60 1 d PR A 1
H262 H 0.5186 1.5229 0.9610 0.060 Uiso 0.60 1 d PR A 1
H263 H 0.7434 1.5999 0.9847 0.060 Uiso 0.60 1 d PR A 1
C24B C 0.8475(15) 1.5113(6) 0.9455(4) 0.0405(15) Uani 0.40 1 d PD A 2
H244 H 0.9155 1.5783 0.9707 0.061 Uiso 0.40 1 d PR A 2
H245 H 0.9621 1.4710 0.9333 0.061 Uiso 0.40 1 d PR A 2
H246 H 0.7549 1.4773 0.9672 0.061 Uiso 0.40 1 d PR A 2
C25B C 0.5345(13) 1.5887(6) 0.9095(4) 0.0407(15) Uani 0.40 1 d PD A 2
H254 H 0.4514 1.5940 0.8732 0.061 Uiso 0.40 1 d PR A 2
H255 H 0.6028 1.6564 0.9338 0.061 Uiso 0.40 1 d PR A 2
H256 H 0.4353 1.5579 0.9311 0.061 Uiso 0.40 1 d PR A 2
C26B C 0.8460(14) 1.5704(6) 0.8549(4) 0.0400(14) Uani 0.40 1 d PD A 2
H264 H 0.7491 1.5751 0.8205 0.060 Uiso 0.40 1 d PR A 2
H265 H 0.9562 1.5279 0.8420 0.060 Uiso 0.40 1 d PR A 2
H266 H 0.9195 1.6382 0.8775 0.060 Uiso 0.40 1 d PR A 2
C27 C 0.5605(6) -0.1432(3) 0.37274(16) 0.0288(9) Uani 1 1 d . . .
C28 C 0.6237(5) -0.2201(3) 0.35135(15) 0.0266(9) Uani 1 1 d . . .
C29 C 0.6775(6) -0.3179(2) 0.32474(15) 0.0245(9) Uani 1 1 d . . .
C30 C 0.8799(5) -0.3311(2) 0.30695(15) 0.0283(9) Uani 1 1 d . . .
H30 H 0.9885 -0.2739 0.3122 0.034 Uiso 1 1 d R . .
C31 C 0.9238(5) -0.4265(2) 0.28156(15) 0.0291(9) Uani 1 1 d . . .
H31 H 1.0626 -0.4346 0.2697 0.035 Uiso 1 1 d R . .
C32 C 0.7657(6) -0.5114(2) 0.27379(15) 0.0243(9) Uani 1 1 d . . .
C33 C 0.5645(6) -0.4995(3) 0.29021(15) 0.0280(9) Uani 1 1 d . . .
H33 H 0.4553 -0.5568 0.2839 0.034 Uiso 1 1 d R . .
C34 C 0.5215(5) -0.4035(3) 0.31624(15) 0.0276(9) Uani 1 1 d . . .
H34 H 0.3834 -0.3956 0.3287 0.033 Uiso 1 1 d R . .
C35 C 0.8194(6) -0.6111(3) 0.24750(16) 0.0307(9) Uani 1 1 d . . .
C36 C 0.7593(6) -0.7678(3) 0.20040(16) 0.0320(10) Uani 1 1 d . . .
C37 C 0.6319(6) -0.8648(3) 0.16527(15) 0.0310(9) Uani 1 1 d . . .
C38 C 0.7369(6) -0.9487(3) 0.15153(16) 0.0374(10) Uani 1 1 d . . .
H38 H 0.8857 -0.9448 0.1679 0.045 Uiso 1 1 d R . .
C39 C 0.6230(7) -1.0385(3) 0.11331(16) 0.0384(10) Uani 1 1 d . . .
H39 H 0.6962 -1.0958 0.1045 0.046 Uiso 1 1 d R . .
C40 C 0.4075(7) -1.0469(3) 0.08805(17) 0.0388(10) Uani 1 1 d . . .
C41 C 0.3033(6) -0.9630(3) 0.10492(16) 0.0396(10) Uani 1 1 d . . .
H41 H 0.1526 -0.9677 0.0900 0.048 Uiso 1 1 d R . .
C42 C 0.4141(6) -0.8724(3) 0.14320(16) 0.0357(10) Uani 1 1 d . . .
H42 H 0.3403 -0.8156 0.1537 0.043 Uiso 1 1 d R . .
C43 C 0.2847(6) -1.1447(3) 0.04205(17) 0.0385(10) Uani 1 1 d . . .
C44 C 0.1130(10) -1.1916(4) 0.0685(2) 0.147(3) Uani 1 1 d . . .
H441 H 0.1793 -1.2069 0.1039 0.220 Uiso 1 1 d R . .
H442 H 0.0361 -1.2542 0.0401 0.220 Uiso 1 1 d R . .
H443 H 0.0085 -1.1446 0.0789 0.220 Uiso 1 1 d R . .
C45 C 0.1943(11) -1.1215(3) -0.0108(2) 0.139(3) Uani 1 1 d . . .
H451 H 0.3117 -1.0908 -0.0274 0.208 Uiso 1 1 d R . .
H452 H 0.0903 -1.0741 -0.0008 0.208 Uiso 1 1 d R . .
H453 H 0.1178 -1.1838 -0.0395 0.208 Uiso 1 1 d R . .
C46 C 0.4313(9) -1.2223(4) 0.0274(3) 0.159(4) Uani 1 1 d . . .
H461 H 0.4915 -1.2376 0.0633 0.238 Uiso 1 1 d R . .
H462 H 0.5515 -1.1965 0.0096 0.238 Uiso 1 1 d R . .
H463 H 0.3471 -1.2839 -0.0003 0.238 Uiso 1 1 d R . .

loop_
_atom_site_aniso_label
_atom_site_aniso_U_11
_atom_site_aniso_U_22
_atom_site_aniso_U_33
_atom_site_aniso_U_23
_atom_site_aniso_U_13
_atom_site_aniso_U_12
S1 0.0501(7) 0.0290(5) 0.0297(6) 0.0046(5) 0.0046(5) 0.0206(5)
S2 0.0459(6) 0.0297(6) 0.0424(7) -0.0026(5) -0.0062(5) 0.0139(5)
S3 0.0374(6) 0.0336(6) 0.0321(6) 0.0051(5) -0.0005(5) 0.0173(5)
S4 0.0363(6) 0.0257(5) 0.0320(6) 0.0013(5) -0.0033(5) 0.0137(4)
O1 0.0341(14) 0.0185(13) 0.0269(15) 0.0028(11) -0.0033(12) 0.0046(11)
O2 0.0364(14) 0.0197(13) 0.0250(15) 0.0019(11) 0.0012(12) 0.0036(11)
N1 0.0321(18) 0.0222(17) 0.037(2) 0.0002(15) -0.0037(16) 0.0058(14)
N2 0.039(2) 0.0242(17) 0.033(2) 0.0002(15) -0.0048(16) 0.0104(15)
N3 0.038(2) 0.0257(19) 0.079(3) -0.0122(19) -0.023(2) 0.0092(16)
N4 0.046(2) 0.0244(19) 0.073(3) -0.0081(18) -0.019(2) 0.0094(16)
C1 0.040(2) 0.027(2) 0.024(2) 0.0078(18) 0.0057(19) 0.0146(17)
C2 0.057(3) 0.021(2) 0.032(2) 0.0068(18) 0.017(2) 0.0144(19)
C3 0.051(3) 0.028(2) 0.041(3) 0.002(2) 0.012(2) 0.011(2)
C4 0.037(2) 0.025(2) 0.021(2) 0.0069(17) 0.0050(18) 0.0144(17)
C5 0.035(2) 0.023(2) 0.022(2) 0.0026(17) 0.0034(18) 0.0097(17)
C6 0.035(2) 0.033(2) 0.020(2) 0.0020(18) -0.0081(18) 0.0084(18)
C7 0.058(3) 0.030(2) 0.037(3) 0.015(2) 0.018(2) 0.015(2)
C8 0.041(2) 0.032(2) 0.039(3) 0.017(2) 0.011(2) 0.0065(19)
C9 0.037(2) 0.0178(19) 0.034(2) 0.0063(17) 0.012(2) 0.0072(17)
C10 0.030(2) 0.029(2) 0.047(3) 0.014(2) 0.004(2) 0.0034(18)
C11 0.029(2) 0.023(2) 0.032(2) 0.0064(18) 0.0002(18) -0.0002(16)
C12 0.029(2) 0.0181(19) 0.027(2) 0.0041(17) 0.0055(18) 0.0015(16)
C13 0.028(2) 0.027(2) 0.030(2) 0.0062(18) -0.0008(18) 0.0036(17)
C14 0.036(2) 0.024(2) 0.035(2) 0.0037(19) 0.003(2) -0.0020(17)
C15 0.029(2) 0.025(2) 0.025(2) 0.0055(17) -0.0031(18) 0.0049(17)
C16 0.037(2) 0.020(2) 0.023(2) 0.0078(17) 0.0028(19) 0.0076(17)
C17 0.040(2) 0.0196(19) 0.020(2) 0.0073(16) -0.0017(18) 0.0102(17)
C18 0.044(3) 0.022(2) 0.026(2) 0.0033(17) 0.009(2) 0.0086(18)
C19 0.044(2) 0.028(2) 0.036(2) 0.0093(19) 0.015(2) 0.0032(18)
C20 0.045(2) 0.023(2) 0.023(2) 0.0109(17) 0.0067(19) 0.0088(18)
C21 0.043(3) 0.029(2) 0.038(3) -0.0013(19) 0.005(2) 0.0126(19)
C22 0.034(2) 0.029(2) 0.044(3) 0.003(2) 0.004(2) 0.0058(18)
C23 0.041(2) 0.021(2) 0.033(2) 0.0042(18) 0.007(2) 0.0066(17)
C24A 0.045(4) 0.027(3) 0.043(4) 0.005(3) -0.005(3) 0.005(3)
C25A 0.043(4) 0.026(3) 0.047(4) 0.001(3) 0.010(3) 0.000(3)
C26A 0.052(4) 0.026(3) 0.035(3) 0.001(3) 0.000(3) -0.002(3)
C24B 0.045(4) 0.027(3) 0.043(4) 0.005(3) -0.005(3) 0.005(3)
C25B 0.043(4) 0.026(3) 0.047(4) 0.001(3) 0.010(3) 0.000(3)
C26B 0.052(4) 0.026(3) 0.035(3) 0.001(3) 0.000(3) -0.002(3)
C27 0.038(2) 0.028(2) 0.022(2) 0.0067(18) 0.0051(18) 0.0066(18)
C28 0.026(2) 0.027(2) 0.025(2) 0.0071(18) -0.0024(17) 0.0023(16)
C29 0.032(2) 0.024(2) 0.017(2) 0.0054(16) -0.0030(17) 0.0070(17)
C30 0.033(2) 0.0196(19) 0.027(2) 0.0028(17) 0.0009(18) -0.0012(16)
C31 0.024(2) 0.030(2) 0.029(2) 0.0045(18) -0.0032(18) 0.0037(17)
C32 0.031(2) 0.0198(19) 0.019(2) 0.0039(16) -0.0050(17) 0.0052(16)
C33 0.030(2) 0.023(2) 0.029(2) 0.0097(18) -0.0012(18) -0.0037(16)
C34 0.024(2) 0.034(2) 0.022(2) 0.0091(18) -0.0032(17) 0.0019(17)
C35 0.036(2) 0.021(2) 0.029(2) 0.0036(17) -0.0058(19) -0.0010(18)
C36 0.044(3) 0.024(2) 0.028(2) 0.0075(18) -0.005(2) 0.0107(19)
C37 0.047(3) 0.022(2) 0.021(2) 0.0056(17) 0.001(2) 0.0035(18)
C38 0.048(3) 0.027(2) 0.034(2) 0.0079(19) -0.004(2) 0.0083(19)
C39 0.061(3) 0.021(2) 0.031(2) 0.0062(19) -0.002(2) 0.009(2)
C40 0.057(3) 0.026(2) 0.030(2) 0.0040(19) 0.013(2) -0.001(2)
C41 0.046(2) 0.032(2) 0.035(3) 0.003(2) -0.002(2) 0.0008(19)
C42 0.042(2) 0.023(2) 0.035(2) -0.0012(19) 0.003(2) 0.0036(18)
C43 0.052(3) 0.019(2) 0.032(2) -0.0033(18) -0.003(2) -0.0076(19)
C44 0.185(7) 0.094(5) 0.099(5) -0.037(4) 0.052(5) -0.111(5)
C45 0.311(9) 0.033(3) 0.034(3) 0.004(3) -0.069(5) -0.019(4)
C46 0.116(5) 0.059(4) 0.211(8) -0.084(5) -0.057(5) 0.019(3)

loop_
_atom_type_symbol
_atom_type_description
_atom_type_scat_dispersion_real
_atom_type_scat_dispersion_imag
_atom_type_scat_source
C C 0.0033 0.0016 'International Tables Vol C Tables 4.2.6.8 and 6.1.1.4'
H H 0.0000 0.0000 'International Tables Vol C Tables 4.2.6.8 and 6.1.1.4'
N N 0.0061 0.0033 'International Tables Vol C Tables 4.2.6.8 and 6.1.1.4'
O O 0.0106 0.0060 'International Tables Vol C Tables 4.2.6.8 and 6.1.1.4'
S S 0.1246 0.1234 'International Tables Vol C Tables 4.2.6.8 and 6.1.1.4'

loop_
_exptl_crystal_face_index_h
_exptl_crystal_face_index_k
_exptl_crystal_face_index_l
_exptl_crystal_face_perp_dist
0.00 0.00 1.00 0.0100
0.00 0.00 1.00 0.0100
-1.00 0.00 0.00 0.0500
1.00 0.00 0.00 0.0500
0.00 1.00 0.00 0.1000
0.00 -1.00 0.00 0.1000

loop_
_geom_angle_atom_site_label_1
_geom_angle_atom_site_label_2
_geom_angle_atom_site_label_3
_geom_angle
C1 S1 C2 94.46(17)
C3 S2 C1 95.13(17)
C6 S3 C4 94.87(16)
C4 S4 C5 94.65(16)
C16 O1 C15 102.1(3)
C36 O2 C35 102.8(3)
C15 N1 N2 105.9(3)
C16 N2 N1 106.3(3)
C35 N3 N4 106.4(3)
C36 N4 N3 106.2(3)
C4 C1 S1 123.2(3)
C4 C1 S2 122.5(3)
S1 C1 S2 114.32(19)
C3 C2 C7 126.8(4)
C3 C2 S1 117.2(3)
C7 C2 S1 115.6(3)
C2 C3 S2 117.8(3)
C1 C4 S3 123.6(2)
C1 C4 S4 122.0(3)
S3 C4 S4 114.44(19)
C6 C5 C27 127.2(3)
C6 C5 S4 116.8(3)
C27 C5 S4 116.0(2)
C5 C6 S3 119.0(3)
C8 C7 C2 171.7(4)
C7 C8 C9 178.5(4)
C10 C9 C14 119.5(3)
C10 C9 C8 119.8(3)
C14 C9 C8 120.8(3)
C11 C10 C9 119.7(3)
C12 C11 C10 120.9(3)
C11 C12 C13 119.6(3)
C11 C12 C15 121.3(3)
C13 C12 C15 119.0(3)
C14 C13 C12 119.9(3)
C13 C14 C9 120.3(3)
N1 C15 O1 112.9(3)
N1 C15 C12 129.1(3)
O1 C15 C12 118.0(3)
N2 C16 O1 112.9(3)
N2 C16 C17 128.3(3)
O1 C16 C17 118.8(3)
C18 C17 C22 119.3(3)
C18 C17 C16 121.8(3)
C22 C17 C16 118.9(3)
C17 C18 C19 119.8(3)
C20 C19 C18 122.2(3)
C19 C20 C21 116.8(3)
C19 C20 C23 123.0(3)
C21 C20 C23 120.0(3)
C22 C21 C20 121.6(3)
C17 C22 C21 120.3(3)
C24B C23 C24A 140.8(5)
C24B C23 C20 106.7(4)
C24A C23 C20 111.3(4)
C24B C23 C26B 114.4(5)
C24A C23 C26B 64.0(4)
C20 C23 C26B 105.7(4)
C24B C23 C25A 61.6(5)
C24A C23 C25A 109.0(4)
C20 C23 C25A 114.4(3)
C26B C23 C25A 53.2(4)
C24B C23 C25B 113.8(5)
C24A C23 C25B 42.6(4)
C20 C23 C25B 110.7(4)
C26B C23 C25B 105.3(5)
C25A C23 C25B 133.9(5)
C24B C23 C26A 46.7(4)
C24A C23 C26A 110.0(4)
C20 C23 C26A 108.2(3)
C26B C23 C26A 145.0(5)
C25A C23 C26A 103.7(4)
C25B C23 C26A 70.2(4)
C28 C27 C5 175.3(4)
C27 C28 C29 174.2(4)
C30 C29 C34 118.4(3)
C30 C29 C28 122.6(3)
C34 C29 C28 119.0(3)
C31 C30 C29 120.5(3)
C30 C31 C32 120.3(3)
C33 C32 C31 119.9(3)
C33 C32 C35 121.5(3)
C31 C32 C35 118.6(3)
C32 C33 C34 119.7(3)
C33 C34 C29 121.3(3)
N3 C35 O2 112.0(3)
N3 C35 C32 129.4(3)
O2 C35 C32 118.5(3)
N4 C36 O2 112.5(3)
N4 C36 C37 128.3(3)
O2 C36 C37 119.0(3)
C42 C37 C38 119.7(3)
C42 C37 C36 121.2(3)
C38 C37 C36 119.0(3)
C37 C38 C39 119.4(4)
C40 C39 C38 122.1(3)
C39 C40 C41 117.2(3)
C39 C40 C43 122.3(3)
C41 C40 C43 120.5(4)
C40 C41 C42 121.6(4)
C37 C42 C41 119.9(3)
C45 C43 C44 111.9(5)
C45 C43 C46 109.8(4)
C44 C43 C46 104.6(5)
C45 C43 C40 110.3(3)
C44 C43 C40 108.6(3)
C46 C43 C40 111.6(3)

loop_
_geom_bond_atom_site_label_1
_geom_bond_atom_site_label_2
_geom_bond_distance
S1 C1 1.760(3)
S1 C2 1.772(4)
S2 C3 1.742(3)
S2 C1 1.764(4)
S3 C6 1.733(3)
S3 C4 1.755(3)
S4 C4 1.762(3)
S4 C5 1.765(3)
O1 C16 1.367(4)
O1 C15 1.377(4)
O2 C36 1.365(4)
O2 C35 1.368(4)
N1 C15 1.295(4)
N1 N2 1.417(3)
N2 C16 1.296(4)
N3 C35 1.288(4)
N3 N4 1.412(4)
N4 C36 1.282(4)
C1 C4 1.327(4)
C2 C3 1.336(5)
C2 C7 1.416(5)
C5 C6 1.321(4)
C5 C27 1.435(4)
C7 C8 1.203(5)
C8 C9 1.434(5)
C9 C10 1.394(5)
C9 C14 1.405(5)
C10 C11 1.385(4)
C11 C12 1.379(4)
C12 C13 1.404(4)
C12 C15 1.455(4)
C13 C14 1.374(4)
C16 C17 1.459(4)
C17 C18 1.370(4)
C17 C22 1.382(4)
C18 C19 1.392(4)
C19 C20 1.383(4)
C20 C21 1.386(5)
C20 C23 1.548(4)
C21 C22 1.385(4)
C23 C24B 1.434(8)
C23 C24A 1.468(6)
C23 C26B 1.549(8)
C23 C25A 1.550(6)
C23 C25B 1.550(7)
C23 C26A 1.575(6)
C27 C28 1.189(4)
C28 C29 1.436(4)
C29 C30 1.393(4)
C29 C34 1.396(4)
C30 C31 1.377(4)
C31 C32 1.400(4)
C32 C33 1.371(4)
C32 C35 1.456(4)
C33 C34 1.385(4)
C36 C37 1.464(5)
C37 C42 1.375(5)
C37 C38 1.385(5)
C38 C39 1.390(4)
C39 C40 1.381(5)
C40 C41 1.388(5)
C40 C43 1.552(5)
C41 C42 1.392(4)
C43 C45 1.448(6)
C43 C44 1.476(6)
C43 C46 1.490(6)
